data_8102594
loop_
_publ_author_name
'Yi-Fang Deng'
'Man-Sheng Chen'
'Chun-Hua Zhang'
'Dai-Zhi Kuang'

_publ_section_title
;
 Crystal structure of
 aqua(2,2'-bipyridine-k2N:N')-(nitrato)-(4-aminobenzoato)cadmium(II)
 nitrate, [Cd(H2O)(NO3)(C10H8N2)(C7H7NO2)][NO3]
;
_journal_issue 4
_journal_name_full 'Zeitschrift f\"ur Kristallographie - New Crystal Structures'
_journal_page_first 707
_journal_volume 224
_journal_year 2009
_chemical_formula_sum 'C17 H17 Cd N5 O9'
_chemical_formula_weight 547.77
_space_group_IT_number 14
_symmetry_cell_setting monoclinic
_symmetry_space_group_name_Hall '-P 2ybc'
_symmetry_space_group_name_H-M 'P 1 21/c 1'
_atom_sites_solution_hydrogens geom
_atom_sites_solution_primary direct
_atom_sites_solution_secondary difmap
_audit_creation_method SHELXL-97
_cell_angle_alpha 90.00
_cell_angle_beta 93.5700(10)
_cell_angle_gamma 90.00
_cell_formula_units_Z 4
_cell_length_a 14.3545(13)
_cell_length_b 8.5015(8)
_cell_length_c 16.4308(15)
_cell_measurement_reflns_used 5287
_cell_measurement_temperature 293(2)
_cell_measurement_theta_max 26.38
_cell_measurement_theta_min 2.48
_cell_volume 2001.2(3)
_computing_cell_refinement 'Bruker SMART'
_computing_data_collection 'Bruker SMART'
_computing_data_reduction 'Bruker SAINT'
_computing_molecular_graphics 'Bruker SHELXTL'
_computing_publication_material 'Bruker SHELXTL'
_computing_structure_refinement 'SHELXL-97 (Sheldrick, 1997)'
_computing_structure_solution 'SHELXS-97 (Sheldrick, 1990)'
_diffrn_ambient_temperature 293(2)
_diffrn_measured_fraction_theta_full 0.999
_diffrn_measured_fraction_theta_max 0.999
_diffrn_measurement_device_type 'CCD area detector'
_diffrn_measurement_method 'phi and omega scans'
_diffrn_radiation_monochromator graphite
_diffrn_radiation_source 'fine-focus sealed tube'
_diffrn_radiation_type MoK\a
_diffrn_radiation_wavelength 0.71073
_diffrn_reflns_av_R_equivalents 0.0229
_diffrn_reflns_av_sigmaI/netI 0.0214
_diffrn_reflns_limit_h_max 17
_diffrn_reflns_limit_h_min -17
_diffrn_reflns_limit_k_max 10
_diffrn_reflns_limit_k_min -10
_diffrn_reflns_limit_l_max 19
_diffrn_reflns_limit_l_min -17
_diffrn_reflns_number 14006
_diffrn_reflns_theta_full 25.50
_diffrn_reflns_theta_max 25.50
_diffrn_reflns_theta_min 2.48
_diffrn_standards_number 0
_exptl_absorpt_coefficient_mu 1.155
_exptl_absorpt_correction_T_max 0.789
_exptl_absorpt_correction_T_min 0.702
_exptl_absorpt_correction_type multi-scan
_exptl_absorpt_process_details sadabs
_exptl_crystal_colour colorless
_exptl_crystal_density_diffrn 1.818
_exptl_crystal_density_method 'not measured'
_exptl_crystal_description block
_exptl_crystal_F_000 1096
_exptl_crystal_size_max 0.37
_exptl_crystal_size_mid 0.27
_exptl_crystal_size_min 0.21
_refine_diff_density_max 0.207
_refine_diff_density_min -0.216
_refine_diff_density_rms 0.042
_refine_ls_extinction_method none
_refine_ls_goodness_of_fit_ref 1.024
_refine_ls_hydrogen_treatment constr
_refine_ls_matrix_type full
_refine_ls_number_parameters 290
_refine_ls_number_reflns 3726
_refine_ls_number_restraints 0
_refine_ls_restrained_S_all 1.024
_refine_ls_R_factor_all 0.0317
_refine_ls_R_factor_gt 0.0249
_refine_ls_shift/su_max 0.002
_refine_ls_shift/su_mean 0.000
_refine_ls_structure_factor_coef Fsqd
_refine_ls_weighting_details 'calc w=1/[\s^2^(Fo^2^)+(0.0273P)^2^+0.8368P] where P=(Fo^2^+2Fc^2^)/3'
_refine_ls_weighting_scheme calc
_refine_ls_wR_factor_gt 0.0586
_refine_ls_wR_factor_ref 0.0619
_reflns_number_gt 3208
_reflns_number_total 3726
_reflns_threshold_expression >2sigma(I)
_cod_data_source_file 1267-2818.cff
_cod_data_source_block a
_cod_depositor_comments
;
The following automatic conversions were performed:
'_symmetry_cell_setting' value 'Monoclinic' changed to 'monoclinic'
according to '/home/saulius/struct/CIF-dictionaries/cif_core.dic'
dictionary named 'cif_core.dic' version 2.4.1 from 2010-06-29.

Automatic conversion script
Id: cif_fix_enum 1555 2011-01-17 13:19:09Z saulius 
;
_cod_original_sg_symbol_H-M P2(1)/c
_cod_database_code 8102594

loop_
_symmetry_equiv_pos_as_xyz
'x, y, z'
'-x, y+1/2, -z+1/2'
'-x, -y, -z'
'x, -y-1/2, z-1/2'

loop_
_atom_site_label
_atom_site_type_symbol
_atom_site_fract_x
_atom_site_fract_y
_atom_site_fract_z
_atom_site_U_iso_or_equiv
_atom_site_adp_type
_atom_site_occupancy
_atom_site_symmetry_multiplicity
_atom_site_calc_flag
_atom_site_refinement_flags
_atom_site_disorder_assembly
_atom_site_disorder_group
Cd1 Cd 0.779354(15) 0.52439(3) 0.682570(13) 0.02580(8) Uani 1 1 d . . .
O1 O 0.83867(9) 0.40987(15) 0.78738(7) 0.0334(3) Uani 1 1 d . . .
O2 O 0.86363(11) 0.60356(16) 0.87839(8) 0.0459(4) Uani 1 1 d . . .
H2 H 0.8529 0.6582 0.8378 0.069 Uiso 1 1 calc R . .
O3 O 0.83510(9) 0.73868(16) 0.73175(8) 0.0391(3) Uani 1 1 d . . .
O4 O 0.92692(12) 0.9354(2) 0.75916(11) 0.0632(5) Uani 1 1 d . . .
O5 O 0.92695(11) 0.82413(18) 0.64123(9) 0.0520(4) Uani 1 1 d . . .
O1W O 0.67099(9) 0.59140(16) 0.75117(8) 0.0364(3) Uani 1 1 d . . .
H1W H 0.6512 0.5144 0.7747 0.055 Uiso 1 1 d R . .
H2W H 0.6281 0.6413 0.7273 0.055 Uiso 1 1 d R . .
O7 O 0.52650(10) 0.72378(18) 0.64966(9) 0.0491(4) Uani 1 1 d . . .
O8 O 0.39810(11) 0.8558(2) 0.65256(9) 0.0617(5) Uani 1 1 d . . .
O9 O 0.49147(12) 0.8441(2) 0.75943(9) 0.0654(5) Uani 1 1 d . . .
N1 N 0.90511(10) 0.02491(19) 1.12316(9) 0.0310(3) Uani 1 1 d . . .
H1A H 0.9474 0.0630 1.1608 0.037 Uiso 1 1 calc R . .
H1B H 0.9276 -0.0667 1.1052 0.037 Uiso 1 1 calc R . .
N2 N 0.71075(10) 0.32325(18) 0.64659(9) 0.0303(3) Uani 1 1 d . . .
N3 N 0.71458(10) 0.60202(18) 0.57553(9) 0.0285(3) Uani 1 1 d . . .
N4 N 0.89855(11) 0.83407(19) 0.71043(10) 0.0352(4) Uani 1 1 d . . .
N5 N 0.47217(11) 0.8069(2) 0.68802(10) 0.0404(4) Uani 1 1 d . . .
C1 C 0.85719(12) 0.4539(2) 0.85795(11) 0.0303(4) Uani 1 1 d . . .
C2 C 0.87233(12) 0.3432(2) 0.92680(10) 0.0288(4) Uani 1 1 d . . .
C3 C 0.86674(13) 0.1821(2) 0.91317(11) 0.0325(4) Uani 1 1 d . . .
H3 H 0.8541 0.1447 0.8604 0.039 Uiso 1 1 calc R . .
C4 C 0.87970(13) 0.0765(2) 0.97697(11) 0.0329(4) Uani 1 1 d . . .
H4 H 0.8758 -0.0311 0.9671 0.039 Uiso 1 1 calc R . .
C5 C 0.89858(12) 0.1323(2) 1.05612(10) 0.0286(4) Uani 1 1 d . . .
C6 C 0.90578(13) 0.2929(2) 1.06991(11) 0.0334(4) Uani 1 1 d . . .
H6A H 0.9194 0.3301 1.1225 0.040 Uiso 1 1 calc R . .
C7 C 0.89288(13) 0.3979(2) 1.00616(11) 0.0332(4) Uani 1 1 d . . .
H7 H 0.8979 0.5054 1.0160 0.040 Uiso 1 1 calc R . .
C8 C 0.70791(14) 0.1886(2) 0.68844(12) 0.0384(5) Uani 1 1 d . . .
H8 H 0.7449 0.1793 0.7367 0.046 Uiso 1 1 calc R . .
C9 C 0.65289(16) 0.0633(3) 0.66339(14) 0.0473(5) Uani 1 1 d . . .
H9 H 0.6525 -0.0287 0.6940 0.057 Uiso 1 1 calc R . .
C10 C 0.59832(16) 0.0772(3) 0.59173(14) 0.0502(6) Uani 1 1 d . . .
H10 H 0.5601 -0.0055 0.5734 0.060 Uiso 1 1 calc R . .
C11 C 0.60074(14) 0.2150(3) 0.54726(13) 0.0428(5) Uani 1 1 d . . .
H11 H 0.5648 0.2254 0.4985 0.051 Uiso 1 1 calc R . .
C12 C 0.65726(12) 0.3372(2) 0.57608(11) 0.0312(4) Uani 1 1 d . . .
C13 C 0.66271(12) 0.4911(2) 0.53449(11) 0.0313(4) Uani 1 1 d . . .
C14 C 0.61880(15) 0.5223(3) 0.45866(12) 0.0436(5) Uani 1 1 d . . .
H14 H 0.5837 0.4448 0.4311 0.052 Uiso 1 1 calc R . .
C15 C 0.62771(15) 0.6693(3) 0.42456(13) 0.0504(6) Uani 1 1 d . . .
H15 H 0.5992 0.6916 0.3735 0.060 Uiso 1 1 calc R . .
C16 C 0.67917(15) 0.7827(3) 0.46674(13) 0.0453(5) Uani 1 1 d . . .
H16 H 0.6852 0.8831 0.4452 0.054 Uiso 1 1 calc R . .
C17 C 0.72158(13) 0.7442(2) 0.54158(12) 0.0370(4) Uani 1 1 d . . .
H17 H 0.7568 0.8207 0.5699 0.044 Uiso 1 1 calc R . .

loop_
_atom_site_aniso_label
_atom_site_aniso_U_11
_atom_site_aniso_U_22
_atom_site_aniso_U_33
_atom_site_aniso_U_23
_atom_site_aniso_U_13
_atom_site_aniso_U_12
Cd1 0.02826(12) 0.02844(13) 0.02032(13) -0.00044(9) -0.00150(8) -0.00157(9)
O1 0.0413(7) 0.0363(7) 0.0218(7) 0.0013(6) -0.0028(5) 0.0003(6)
O2 0.0757(11) 0.0334(8) 0.0280(7) 0.0016(6) -0.0013(7) -0.0026(7)
O3 0.0504(8) 0.0352(8) 0.0319(7) -0.0013(6) 0.0036(6) -0.0136(6)
O4 0.0627(10) 0.0561(11) 0.0693(11) -0.0244(9) -0.0092(9) -0.0193(8)
O5 0.0592(10) 0.0533(10) 0.0450(9) 0.0050(7) 0.0146(7) -0.0127(8)
O1W 0.0336(7) 0.0401(8) 0.0358(7) 0.0008(6) 0.0043(6) 0.0005(6)
O7 0.0443(8) 0.0520(9) 0.0507(9) -0.0105(7) 0.0024(7) 0.0107(7)
O8 0.0473(9) 0.0902(13) 0.0461(9) -0.0106(9) -0.0105(7) 0.0255(9)
O9 0.0579(10) 0.1027(15) 0.0342(9) -0.0149(9) -0.0077(7) 0.0112(10)
N1 0.0314(8) 0.0382(9) 0.0229(8) 0.0032(7) -0.0016(6) 0.0007(7)
N2 0.0318(8) 0.0312(9) 0.0276(8) -0.0021(7) -0.0006(6) -0.0016(6)
N3 0.0280(8) 0.0319(9) 0.0253(8) 0.0009(7) -0.0001(6) 0.0004(6)
N4 0.0344(9) 0.0325(9) 0.0377(10) 0.0022(8) -0.0068(7) -0.0030(7)
N5 0.0362(9) 0.0467(11) 0.0380(10) -0.0003(8) 0.0005(7) -0.0005(8)
C1 0.0282(9) 0.0367(11) 0.0263(10) 0.0011(8) 0.0036(7) -0.0002(8)
C2 0.0296(9) 0.0352(10) 0.0217(9) 0.0009(8) 0.0023(7) -0.0007(8)
C3 0.0376(10) 0.0402(11) 0.0195(9) -0.0035(8) 0.0001(7) 0.0012(8)
C4 0.0376(10) 0.0335(10) 0.0277(10) -0.0010(8) 0.0032(8) 0.0006(8)
C5 0.0249(9) 0.0380(11) 0.0229(9) 0.0032(8) 0.0028(7) 0.0002(7)
C6 0.0387(10) 0.0411(11) 0.0202(9) -0.0022(8) 0.0003(7) -0.0069(8)
C7 0.0397(10) 0.0332(10) 0.0266(10) -0.0021(8) 0.0016(8) -0.0046(8)
C8 0.0447(11) 0.0359(11) 0.0340(11) 0.0028(9) -0.0021(9) -0.0032(9)
C9 0.0593(14) 0.0328(12) 0.0498(13) 0.0012(10) 0.0036(11) -0.0090(10)
C10 0.0547(14) 0.0413(13) 0.0540(14) -0.0098(11) -0.0017(11) -0.0167(10)
C11 0.0446(12) 0.0460(13) 0.0368(12) -0.0076(10) -0.0056(9) -0.0091(10)
C12 0.0299(9) 0.0360(11) 0.0276(10) -0.0056(8) 0.0018(7) -0.0019(8)
C13 0.0263(9) 0.0407(11) 0.0264(10) -0.0030(8) -0.0010(7) -0.0007(8)
C14 0.0420(11) 0.0557(14) 0.0318(11) -0.0007(10) -0.0086(9) -0.0073(10)
C15 0.0493(13) 0.0694(16) 0.0309(11) 0.0113(11) -0.0102(9) -0.0001(11)
C16 0.0456(12) 0.0507(13) 0.0391(12) 0.0160(10) -0.0028(9) 0.0007(10)
C17 0.0372(10) 0.0382(11) 0.0350(11) 0.0037(9) -0.0022(8) -0.0015(8)

loop_
_atom_type_symbol
_atom_type_description
_atom_type_scat_dispersion_real
_atom_type_scat_dispersion_imag
_atom_type_scat_source
C C 0.0033 0.0016 'International Tables Vol C Tables 4.2.6.8 and 6.1.1.4'
H H 0.0000 0.0000 'International Tables Vol C Tables 4.2.6.8 and 6.1.1.4'
N N 0.0061 0.0033 'International Tables Vol C Tables 4.2.6.8 and 6.1.1.4'
O O 0.0106 0.0060 'International Tables Vol C Tables 4.2.6.8 and 6.1.1.4'
Cd Cd 0.3393 1.1124 'International Tables Vol C Tables 4.2.6.8 and 6.1.1.4'

loop_
_geom_angle_atom_site_label_1
_geom_angle_atom_site_label_2
_geom_angle_atom_site_label_3
_geom_angle
_geom_angle_site_symmetry_1
_geom_angle_site_symmetry_3
_geom_angle_publ_flag
N2 Cd1 N3 80.57(6) . . ?
N2 Cd1 O1W 91.32(6) . . ?
N3 Cd1 O1W 93.61(6) . . ?
N2 Cd1 O1 90.73(5) . . ?
N3 Cd1 O1 171.21(6) . . ?
O1W Cd1 O1 87.77(5) . . ?
N2 Cd1 O3 171.70(6) . . ?
N3 Cd1 O3 100.96(6) . . ?
O1W Cd1 O3 80.46(5) . . ?
O1 Cd1 O3 87.82(5) . . ?
N2 Cd1 N1 96.25(6) . 4_565 ?
N3 Cd1 N1 91.27(6) . 4_565 ?
O1W Cd1 N1 171.58(5) . 4_565 ?
O1 Cd1 N1 88.45(5) . 4_565 ?
O3 Cd1 N1 91.88(6) . 4_565 ?
C1 O1 Cd1 132.87(13) . . ?
C1 O2 H2 109.5 . . ?
N4 O3 Cd1 133.87(12) . . ?
Cd1 O6 H1W 109.5 . . ?
Cd1 O6 H2W 116.6 . . ?
H1W O6 H2W 111.4 . . ?
C5 N1 Cd1 117.30(11) . 4_566 ?
C5 N1 H1A 108.0 . . ?
Cd1 N1 H1A 108.0 4_566 . ?
C5 N1 H1B 108.0 . . ?
Cd1 N1 H1B 108.0 4_566 . ?
H1A N1 H1B 107.2 . . ?
C8 N2 C12 118.74(16) . . ?
C8 N2 Cd1 126.69(13) . . ?
C12 N2 Cd1 114.31(12) . . ?
C17 N3 C13 118.34(16) . . ?
C17 N3 Cd1 127.43(13) . . ?
C13 N3 Cd1 114.16(12) . . ?
O4 N4 O5 122.24(17) . . ?
O4 N4 O3 118.49(17) . . ?
O5 N4 O3 119.24(16) . . ?
O9 N5 O8 119.58(18) . . ?
O9 N5 O7 121.00(17) . . ?
O8 N5 O7 119.40(17) . . ?
O1 C1 O2 122.76(17) . . ?
O1 C1 C2 122.69(17) . . ?
O2 C1 C2 114.54(15) . . ?
C3 C2 C7 119.02(17) . . ?
C3 C2 C1 120.02(16) . . ?
C7 C2 C1 120.96(17) . . ?
C4 C3 C2 120.92(17) . . ?
C4 C3 H3 119.5 . . ?
C2 C3 H3 119.5 . . ?
C3 C4 C5 119.62(18) . . ?
C3 C4 H4 120.2 . . ?
C5 C4 H4 120.2 . . ?
C6 C5 C4 119.72(17) . . ?
C6 C5 N1 120.16(16) . . ?
C4 C5 N1 120.02(17) . . ?
C7 C6 C5 120.52(17) . . ?
C7 C6 H6A 119.7 . . ?
C5 C6 H6A 119.7 . . ?
C6 C7 C2 120.19(18) . . ?
C6 C7 H7 119.9 . . ?
C2 C7 H7 119.9 . . ?
N2 C8 C9 123.03(19) . . ?
N2 C8 H8 118.5 . . ?
C9 C8 H8 118.5 . . ?
C8 C9 C10 118.3(2) . . ?
C8 C9 H9 120.8 . . ?
C10 C9 H9 120.8 . . ?
C9 C10 C11 119.5(2) . . ?
C9 C10 H10 120.2 . . ?
C11 C10 H10 120.2 . . ?
C10 C11 C12 119.27(19) . . ?
C10 C11 H11 120.4 . . ?
C12 C11 H11 120.4 . . ?
N2 C12 C11 121.07(18) . . ?
N2 C12 C13 115.39(16) . . ?
C11 C12 C13 123.53(17) . . ?
N3 C13 C14 121.26(18) . . ?
N3 C13 C12 115.38(15) . . ?
C14 C13 C12 123.36(18) . . ?
C15 C14 C13 119.3(2) . . ?
C15 C14 H14 120.3 . . ?
C13 C14 H14 120.3 . . ?
C16 C15 C14 119.41(19) . . ?
C16 C15 H15 120.3 . . ?
C14 C15 H15 120.3 . . ?
C15 C16 C17 118.5(2) . . ?
C15 C16 H16 120.8 . . ?
C17 C16 H16 120.8 . . ?
N3 C17 C16 123.14(19) . . ?
N3 C17 H17 118.4 . . ?
C16 C17 H17 118.4 . . ?

loop_
_geom_bond_atom_site_label_1
_geom_bond_atom_site_label_2
_geom_bond_distance
_geom_bond_site_symmetry_2
_geom_bond_publ_flag
Cd1 N2 2.0423(15) . ?
Cd1 N3 2.0469(14) . ?
Cd1 O1W 2.0574(13) . ?
Cd1 O1 2.1109(12) . ?
Cd1 O3 2.1288(13) . ?
Cd1 N1 2.1463(15) 4_565 ?
O1 C1 1.232(2) . ?
O2 C1 1.318(2) . ?
O2 H2 0.8200 . ?
O3 N4 1.284(2) . ?
O4 N4 1.228(2) . ?
O5 N4 1.234(2) . ?
O1W H1W 0.8200 . ?
O1W H2W 0.8260 . ?
O7 N5 1.252(2) . ?
O8 N5 1.251(2) . ?
O9 N5 1.230(2) . ?
N1 C5 1.429(2) . ?
N1 Cd1 2.1463(15) 4_566 ?
N1 H1A 0.9000 . ?
N1 H1B 0.9000 . ?
N2 C8 1.337(2) . ?
N2 C12 1.355(2) . ?
N3 C17 1.337(2) . ?
N3 C13 1.355(2) . ?
C1 C2 1.477(2) . ?
C2 C3 1.389(3) . ?
C2 C7 1.399(2) . ?
C3 C4 1.384(3) . ?
C3 H3 0.9300 . ?
C4 C5 1.395(2) . ?
C4 H4 0.9300 . ?
C5 C6 1.387(3) . ?
C6 C7 1.380(3) . ?
C6 H6A 0.9300 . ?
C7 H7 0.9300 . ?
C8 C9 1.374(3) . ?
C8 H8 0.9300 . ?
C9 C10 1.378(3) . ?
C9 H9 0.9300 . ?
C10 C11 1.382(3) . ?
C10 H10 0.9300 . ?
C11 C12 1.384(3) . ?
C11 H11 0.9300 . ?
C12 C13 1.480(3) . ?
C13 C14 1.386(3) . ?
C14 C15 1.379(3) . ?
C14 H14 0.9300 . ?
C15 C16 1.375(3) . ?
C15 H15 0.9300 . ?
C16 C17 1.377(3) . ?
C16 H16 0.9300 . ?
C17 H17 0.9300 . ?

loop_
_geom_torsion_atom_site_label_1
_geom_torsion_atom_site_label_2
_geom_torsion_atom_site_label_3
_geom_torsion_atom_site_label_4
_geom_torsion
_geom_torsion_site_symmetry_1
_geom_torsion_site_symmetry_2
_geom_torsion_site_symmetry_3
_geom_torsion_site_symmetry_4
_geom_torsion_publ_flag
N2 Cd1 O1 C1 -143.67(17) . . . . ?
O6 Cd1 O1 C1 -52.37(16) . . . . ?
O3 Cd1 O1 C1 28.16(16) . . . . ?
N1 Cd1 O1 C1 120.10(17) 4_565 . . . ?
N3 Cd1 O3 N4 -66.89(16) . . . . ?
O6 Cd1 O3 N4 -158.75(16) . . . . ?
O1 Cd1 O3 N4 113.15(16) . . . . ?
N1 Cd1 O3 N4 24.77(16) 4_565 . . . ?
N3 Cd1 N2 C8 -175.79(17) . . . . ?
O6 Cd1 N2 C8 -82.35(16) . . . . ?
O1 Cd1 N2 C8 5.44(16) . . . . ?
N1 Cd1 N2 C8 93.96(16) 4_565 . . . ?
N3 Cd1 N2 C12 -1.73(12) . . . . ?
O6 Cd1 N2 C12 91.71(13) . . . . ?
O1 Cd1 N2 C12 179.50(12) . . . . ?
N1 Cd1 N2 C12 -91.98(13) 4_565 . . . ?
N2 Cd1 N3 C17 -177.88(16) . . . . ?
O6 Cd1 N3 C17 91.38(16) . . . . ?
O3 Cd1 N3 C17 10.41(16) . . . . ?
N1 Cd1 N3 C17 -81.75(16) 4_565 . . . ?
N2 Cd1 N3 C13 -1.08(12) . . . . ?
O6 Cd1 N3 C13 -91.82(12) . . . . ?
O3 Cd1 N3 C13 -172.79(12) . . . . ?
N1 Cd1 N3 C13 95.05(13) 4_565 . . . ?
Cd1 O3 N4 O4 -167.53(14) . . . . ?
Cd1 O3 N4 O5 14.6(3) . . . . ?
Cd1 O1 C1 O2 -17.7(3) . . . . ?
Cd1 O1 C1 C2 161.16(12) . . . . ?
O1 C1 C2 C3 0.6(3) . . . . ?
O2 C1 C2 C3 179.57(17) . . . . ?
O1 C1 C2 C7 -179.74(17) . . . . ?
O2 C1 C2 C7 -0.8(2) . . . . ?
C7 C2 C3 C4 1.0(3) . . . . ?
C1 C2 C3 C4 -179.30(16) . . . . ?
C2 C3 C4 C5 0.0(3) . . . . ?
C3 C4 C5 C6 -1.1(3) . . . . ?
C3 C4 C5 N1 175.29(16) . . . . ?
Cd1 N1 C5 C6 85.80(18) 4_566 . . . ?
Cd1 N1 C5 C4 -90.58(18) 4_566 . . . ?
C4 C5 C6 C7 1.1(3) . . . . ?
N1 C5 C6 C7 -175.32(16) . . . . ?
C5 C6 C7 C2 0.0(3) . . . . ?
C3 C2 C7 C6 -1.1(3) . . . . ?
C1 C2 C7 C6 179.27(17) . . . . ?
C12 N2 C8 C9 -0.2(3) . . . . ?
Cd1 N2 C8 C9 173.62(16) . . . . ?
N2 C8 C9 C10 0.1(3) . . . . ?
C8 C9 C10 C11 0.4(3) . . . . ?
C9 C10 C11 C12 -0.7(3) . . . . ?
C8 N2 C12 C11 -0.2(3) . . . . ?
Cd1 N2 C12 C11 -174.75(15) . . . . ?
C8 N2 C12 C13 178.62(17) . . . . ?
Cd1 N2 C12 C13 4.1(2) . . . . ?
C10 C11 C12 N2 0.6(3) . . . . ?
C10 C11 C12 C13 -178.06(19) . . . . ?
C17 N3 C13 C14 0.9(3) . . . . ?
Cd1 N3 C13 C14 -176.22(15) . . . . ?
C17 N3 C13 C12 -179.38(16) . . . . ?
Cd1 N3 C13 C12 3.5(2) . . . . ?
N2 C12 C13 N3 -5.1(2) . . . . ?
C11 C12 C13 N3 173.71(18) . . . . ?
N2 C12 C13 C14 174.66(18) . . . . ?
C11 C12 C13 C14 -6.6(3) . . . . ?
N3 C13 C14 C15 -0.3(3) . . . . ?
C12 C13 C14 C15 180.0(2) . . . . ?
C13 C14 C15 C16 -0.7(3) . . . . ?
C14 C15 C16 C17 1.1(3) . . . . ?
C13 N3 C17 C16 -0.5(3) . . . . ?
Cd1 N3 C17 C16 176.21(15) . . . . ?
C15 C16 C17 N3 -0.5(3) . . . . ?
